data_2020151
loop_
_publ_author_name
'Cadee, M.C.'
'Verschoor, G.C.'
'Ijdo, D.J.W.'

_publ_section_title
;
 Structures of Pb3 Ge Ga10 O20 and Ba3 Sn Fe10 O20
;
_journal_name_full 'Acta Crystallographica C (39,1983-)'
_journal_page_first 921
_journal_page_last 925
_journal_volume 39
_journal_year 1983
_chemical_formula_sum 'Ba3 Fe10 O20 Sn'
_chemical_name_systematic 'Ba3 Sn Fe10 O20'
_space_group_crystal_system monoclinic
_space_group_IT_number 12
_space_group_name_Hall '-I 2y'
_space_group_name_H-M_alt 'I 1 2/m 1'
_cell_angle_alpha 90
_cell_angle_beta 90.945
_cell_angle_gamma 90
_cell_formula_units_Z 2
_cell_length_a 15.443
_cell_length_b 11.9068
_cell_length_c 5.2473
_cell_volume 964.725
_citation_journal_id_ASTM ACSCEE
_cod_data_source_file Cadee_ACSCEE_1983_245.cif
_cod_data_source_block Ba3Fe10O20Sn1
_cod_depositor_comments
;
 Updating space group information.

 Antanas Vaitkus,
 2018-07-22
;
_cod_original_cell_volume 964.7251
_cod_original_formula_sum 'Ba3 Fe10 O20 Sn1'
_cod_database_code 2020151

loop_
_space_group_symop_id
_space_group_symop_operation_xyz
1 x,y,z
2 -x,y,-z
3 -x,-y,-z
4 x,-y,z
5 x+1/2,y+1/2,z+1/2
6 -x+1/2,y+1/2,-z+1/2
7 -x+1/2,-y+1/2,-z+1/2
8 x+1/2,-y+1/2,z+1/2

loop_
_atom_site_label
_atom_site_type_symbol
_atom_site_fract_x
_atom_site_fract_y
_atom_site_fract_z
_atom_site_occupancy
_atom_site_U_iso_or_equiv
O4 O-2 0.4168 0.2456 0.8423 1 0.0
Ba2 Ba+2 0.2842 0 0.0192 1 0.0
Fe3 Fe+3 0.3542 0.3619 0.0129 1 0.0
Sn2 Sn+4 0 0.364 0.5 0.29 0.0
O3 O-2 0.2385 0.3587 0.9093 1 0.0
O6 O-2 0.9277 0.3753 0.817 1 0.0
Fe1 Fe+3 0 0.5 0 0.58 0.0
O2 O-2 0.8988 0 0.4093 1 0.0
Ba1 Ba+2 0 0 0 1 0.0
O5 O-2 0.859 0.1424 0.8649 1 0.0
O1 O-2 0.4344 0 0.8233 1 0.0
Fe2 Fe+3 0 0.364 0.5 0.71 0.0
Sn1 Sn+4 0 0.5 0 0.42 0.0
Fe4 Fe+3 0.137 0.2841 0.9756 1 0.0
